data_7237073
loop_
_publ_author_name
'Yao, Shu-Li'
'Zheng, Teng-Fei'
'Tian, Xue-Mei'
'Liu, Sui-Jun'
'Cao, Chen'
'Zhu, Ze-Hao'
'Chen, Yong-Qiang'
'Chen, Jing-Lin'
'Wen, He-Rui'

_publ_section_title
;
 Dicarboxylate-induced structural diversity of luminescent ZnII/CdII
 coordination polymers derived from V-shaped bis-benzimidazole
;
_journal_issue 38
_journal_name_full CrystEngComm
_journal_page_first 5822
_journal_paper_doi 10.1039/C8CE01261J
_journal_volume 20
_journal_year 2018
_chemical_formula_sum 'C28 H18 Cd N4 O4'
_chemical_formula_weight 586.87
_space_group_IT_number 2
_space_group_name_Hall '-P 1'
_space_group_name_H-M_alt 'P -1'
_symmetry_cell_setting triclinic
_symmetry_space_group_name_H-M 'P -1'
_atom_sites_solution_hydrogens geom
_atom_sites_solution_primary direct
_atom_sites_solution_secondary difmap
_audit_creation_method SHELXL-97
_audit_update_record
;
2018-08-17 deposited with the CCDC.
2018-09-03 downloaded from the CCDC.
;
_cell_angle_alpha 62.633(4)
_cell_angle_beta 72.031(4)
_cell_angle_gamma 66.239(4)
_cell_formula_units_Z 2
_cell_length_a 10.409(2)
_cell_length_b 11.604(2)
_cell_length_c 12.093(2)
_cell_measurement_reflns_used 9843
_cell_measurement_temperature 303(2)
_cell_measurement_theta_max 27.70
_cell_measurement_theta_min 3.33
_cell_volume 1173.5(4)
_computing_cell_refinement 'Bruker APEX2'
_computing_data_collection 'Bruker APEX2'
_computing_data_reduction 'Bruker APEX2'
_computing_molecular_graphics 'Bruker SHELXTL'
_computing_publication_material 'Bruker SHELXTL'
_computing_structure_refinement 'SHELXL-97 (Sheldrick, 1997)'
_computing_structure_solution 'SHELXS-97 (Sheldrick, 1990)'
_diffrn_ambient_temperature 303(2)
_diffrn_measured_fraction_theta_full 0.995
_diffrn_measured_fraction_theta_max 0.995
_diffrn_measurement_device_type 'Bruker D8 QUEST'
_diffrn_measurement_method '\w scans'
_diffrn_radiation_monochromator graphite
_diffrn_radiation_source 'fine-focus sealed tube'
_diffrn_radiation_type MoK\a
_diffrn_radiation_wavelength 0.71073
_diffrn_reflns_av_R_equivalents 0.0229
_diffrn_reflns_av_sigmaI/netI 0.0160
_diffrn_reflns_limit_h_max 12
_diffrn_reflns_limit_h_min -12
_diffrn_reflns_limit_k_max 13
_diffrn_reflns_limit_k_min -13
_diffrn_reflns_limit_l_max 14
_diffrn_reflns_limit_l_min -14
_diffrn_reflns_number 19888
_diffrn_reflns_theta_full 25.01
_diffrn_reflns_theta_max 25.01
_diffrn_reflns_theta_min 3.10
_exptl_absorpt_coefficient_mu 0.975
_exptl_absorpt_correction_T_max 0.8068
_exptl_absorpt_correction_T_min 0.7585
_exptl_absorpt_correction_type multi-scan
_exptl_absorpt_process_details SADABS
_exptl_crystal_colour colorless
_exptl_crystal_density_diffrn 1.661
_exptl_crystal_density_method 'not measured'
_exptl_crystal_description block
_exptl_crystal_F_000 588
_exptl_crystal_size_max 0.30
_exptl_crystal_size_mid 0.25
_exptl_crystal_size_min 0.23
_refine_diff_density_max 0.602
_refine_diff_density_min -0.465
_refine_diff_density_rms 0.074
_refine_ls_extinction_method none
_refine_ls_goodness_of_fit_ref 1.015
_refine_ls_hydrogen_treatment mixed
_refine_ls_matrix_type full
_refine_ls_number_parameters 334
_refine_ls_number_reflns 4125
_refine_ls_number_restraints 0
_refine_ls_restrained_S_all 1.015
_refine_ls_R_factor_all 0.0281
_refine_ls_R_factor_gt 0.0267
_refine_ls_shift/su_max 0.004
_refine_ls_shift/su_mean 0.001
_refine_ls_structure_factor_coef Fsqd
_refine_ls_weighting_details 'calc w=1/[\s^2^(Fo^2^)+(0.0364P)^2^+4.0520P] where P=(Fo^2^+2Fc^2^)/3'
_refine_ls_weighting_scheme calc
_refine_ls_wR_factor_gt 0.0837
_refine_ls_wR_factor_ref 0.0848
_reflns_number_gt 3969
_reflns_number_total 4125
_reflns_threshold_expression >2sigma(I)
_cod_data_source_file c8ce01261j2.cif
_cod_data_source_block 3
_cod_depositor_comments
;
The following automatic conversions were performed:

data item '_exptl_absorpt_correction_type' value 'Multi-scan' was
changed to 'multi-scan' in accordance with the
/home/saulius/struct/COD-crude-data/automatic-downloads/DataCite-retrospective/RSC/depositions/lib/dictionaries/cif_core.dic
dictionary named 'cif_core.dic' version 2.4.2 last updated on
2011-04-26.

data item '_symmetry_cell_setting' value 'Triclinic' was changed to
'triclinic' in accordance with the
/home/saulius/struct/COD-crude-data/automatic-downloads/DataCite-retrospective/RSC/depositions/lib/dictionaries/cif_core.dic
dictionary named 'cif_core.dic' version 2.4.2 last updated on
2011-04-26.

Automatic conversion script
Id: cif_fix_values 6909 2019-04-08 15:41:33Z antanas 
;
_cod_original_sg_symbol_H-M 'P-1 '
_cod_database_code 7237073

loop_
_symmetry_equiv_pos_as_xyz
'x, y, z'
'-x, -y, -z'

loop_
_atom_site_label
_atom_site_type_symbol
_atom_site_fract_x
_atom_site_fract_y
_atom_site_fract_z
_atom_site_U_iso_or_equiv
_atom_site_adp_type
_atom_site_occupancy
_atom_site_symmetry_multiplicity
_atom_site_calc_flag
_atom_site_refinement_flags
C27 C 0.8748(4) 0.8250(4) 0.2063(3) 0.0303(8) Uani 1 1 d .
Cd1 Cd 0.65580(2) 0.38205(2) 0.11214(2) 0.02246(10) Uani 1 1 d .
O2 O 0.8812(3) 0.3994(3) 0.1072(2) 0.0326(6) Uani 1 1 d .
O4 O 1.4920(3) 0.2790(3) 0.2229(3) 0.0358(6) Uani 1 1 d .
O1 O 0.8179(3) 0.2253(3) 0.2634(3) 0.0386(7) Uani 1 1 d .
N1 N 0.7839(3) 0.2657(3) -0.0185(3) 0.0266(6) Uani 1 1 d .
C8 C 1.3822(4) 0.3288(3) 0.1718(3) 0.0257(7) Uani 1 1 d .
C3 C 1.0467(4) 0.1530(4) 0.3834(3) 0.0299(8) Uani 1 1 d .
H3 H 0.9752 0.1128 0.4288 0.036 Uiso 1 1 calc R
C7 C 1.1403(3) 0.3122(3) 0.1948(3) 0.0239(7) Uani 1 1 d .
H7 H 1.1311 0.3799 0.1145 0.029 Uiso 1 1 calc R
C1 C 0.9014(4) 0.2956(4) 0.2072(3) 0.0265(7) Uani 1 1 d .
C2 C 1.0325(3) 0.2531(4) 0.2633(3) 0.0240(7) Uani 1 1 d .
N2 N 0.9789(3) 0.1972(3) -0.1481(3) 0.0330(7) Uani 1 1 d .
N4 N 0.5574(3) 0.5326(3) 0.2161(3) 0.0310(7) Uani 1 1 d .
C6 C 1.2623(3) 0.2697(3) 0.2467(3) 0.0242(7) Uani 1 1 d .
C5 C 1.2735(4) 0.1703(4) 0.3677(3) 0.0301(8) Uani 1 1 d .
H5 H 1.3541 0.1425 0.4030 0.036 Uiso 1 1 calc R
N3 N 0.5952(3) 0.6712(3) 0.2770(3) 0.0317(7) Uani 1 1 d .
C10 C 0.8807(4) 0.1446(4) -0.1458(3) 0.0283(8) Uani 1 1 d .
C26 C 0.7992(4) 0.9395(4) 0.2340(4) 0.0327(8) Uani 1 1 d .
H26 H 0.8431 1.0021 0.2190 0.039 Uiso 1 1 calc R
C17 C 0.4493(4) 0.5570(4) 0.3101(4) 0.0307(8) Uani 1 1 d .
C28 C 0.8094(4) 0.7309(4) 0.2290(4) 0.0321(8) Uani 1 1 d .
H28 H 0.8621 0.6506 0.2160 0.038 Uiso 1 1 calc R
O3 O 1.3704(3) 0.4201(3) 0.0660(3) 0.0470(8) Uani 1 1 d .
C19 C 0.2398(5) 0.5473(5) 0.4581(4) 0.0453(11) Uani 1 1 d .
H19 H 0.1597 0.5183 0.4944 0.054 Uiso 1 1 calc R
C23 C 0.6641(4) 0.7588(4) 0.2714(4) 0.0308(8) Uani 1 1 d .
C15 C 0.7588(4) 0.1872(4) -0.0662(3) 0.0298(8) Uani 1 1 d .
C22 C 0.4700(4) 0.6425(4) 0.3513(4) 0.0325(8) Uani 1 1 d .
C25 C 0.6567(4) 0.9599(4) 0.2847(4) 0.0352(9) Uani 1 1 d .
H25 H 0.6066 1.0342 0.3080 0.042 Uiso 1 1 calc R
C16 C 0.6406(4) 0.6039(4) 0.1976(4) 0.0333(8) Uani 1 1 d .
H16 H 0.7212 0.6076 0.1369 0.040 Uiso 1 1 calc R
C21 C 0.3793(4) 0.6777(4) 0.4503(4) 0.0388(9) Uani 1 1 d .
H21 H 0.3952 0.7307 0.4805 0.047 Uiso 1 1 calc R
C24 C 0.5876(4) 0.8724(4) 0.3014(4) 0.0337(8) Uani 1 1 d .
H24 H 0.4911 0.8893 0.3323 0.040 Uiso 1 1 calc R
C14 C 0.6375(4) 0.1523(4) -0.0417(4) 0.0369(9) Uani 1 1 d .
H14 H 0.5576 0.1800 0.0124 0.044 Uiso 1 1 calc R
C4 C 1.1657(4) 0.1121(4) 0.4366(4) 0.0342(9) Uani 1 1 d .
H4 H 1.1735 0.0462 0.5178 0.041 Uiso 1 1 calc R
C12 C 0.7596(5) 0.0339(5) -0.1834(4) 0.0445(10) Uani 1 1 d .
H12 H 0.7568 -0.0174 -0.2228 0.053 Uiso 1 1 calc R
C11 C 0.8806(4) 0.0671(4) -0.2080(4) 0.0393(9) Uani 1 1 d .
H11 H 0.9593 0.0398 -0.2633 0.047 Uiso 1 1 calc R
C9 C 0.9145(4) 0.2672(4) -0.0706(4) 0.0366(9) Uani 1 1 d .
H9 H 0.9595 0.3125 -0.0558 0.044 Uiso 1 1 calc R
C18 C 0.3324(4) 0.5096(4) 0.3639(4) 0.0400(9) Uani 1 1 d .
H18 H 0.3177 0.4537 0.3364 0.048 Uiso 1 1 calc R
C13 C 0.6411(5) 0.0742(5) -0.1018(4) 0.0412(10) Uani 1 1 d .
H13 H 0.5619 0.0480 -0.0870 0.049 Uiso 1 1 calc R
C20 C 0.2642(5) 0.6291(5) 0.5008(4) 0.0456(11) Uani 1 1 d .
H20 H 0.1999 0.6518 0.5662 0.055 Uiso 1 1 calc R

loop_
_atom_site_aniso_label
_atom_site_aniso_U_11
_atom_site_aniso_U_22
_atom_site_aniso_U_33
_atom_site_aniso_U_23
_atom_site_aniso_U_13
_atom_site_aniso_U_12
C27 0.0287(19) 0.0328(19) 0.0284(19) -0.0122(16) 0.0004(15) -0.0115(16)
Cd1 0.01717(14) 0.02743(15) 0.02600(15) -0.01230(11) -0.00043(9) -0.00968(10)
O2 0.0265(13) 0.0372(15) 0.0362(15) -0.0126(12) -0.0114(11) -0.0088(11)
O4 0.0210(13) 0.0381(15) 0.0474(16) -0.0122(13) -0.0020(11) -0.0155(11)
O1 0.0258(13) 0.0463(16) 0.0487(17) -0.0145(14) -0.0073(12) -0.0190(12)
N1 0.0225(14) 0.0337(16) 0.0307(16) -0.0196(13) 0.0023(12) -0.0117(12)
C8 0.0233(17) 0.0251(17) 0.0312(19) -0.0148(15) 0.0025(14) -0.0101(14)
C3 0.0235(18) 0.0337(19) 0.0315(19) -0.0085(16) 0.0005(15) -0.0161(15)
C7 0.0213(16) 0.0244(17) 0.0253(17) -0.0090(14) -0.0028(13) -0.0076(14)
C1 0.0189(16) 0.0329(19) 0.035(2) -0.0215(17) -0.0027(14) -0.0057(14)
C2 0.0174(16) 0.0284(18) 0.0294(18) -0.0141(15) -0.0019(14) -0.0079(14)
N2 0.0303(17) 0.0398(18) 0.0355(17) -0.0244(15) 0.0051(13) -0.0129(14)
N4 0.0335(17) 0.0325(17) 0.0325(16) -0.0227(14) -0.0017(13) -0.0060(14)
C6 0.0197(16) 0.0269(17) 0.0267(17) -0.0119(14) 0.0000(13) -0.0085(14)
C5 0.0221(17) 0.037(2) 0.0305(19) -0.0081(16) -0.0054(15) -0.0128(15)
N3 0.0304(16) 0.0313(16) 0.0400(18) -0.0207(14) 0.0023(14) -0.0133(13)
C10 0.0252(18) 0.0249(18) 0.0297(18) -0.0112(15) 0.0021(14) -0.0068(14)
C26 0.036(2) 0.0292(19) 0.039(2) -0.0158(17) -0.0035(17) -0.0139(16)
C17 0.0313(19) 0.0317(19) 0.0314(19) -0.0180(16) 0.0029(15) -0.0108(16)
C28 0.031(2) 0.0292(19) 0.040(2) -0.0202(17) 0.0005(16) -0.0093(16)
O3 0.0487(18) 0.0468(17) 0.0347(16) 0.0018(14) -0.0034(13) -0.0272(15)
C19 0.034(2) 0.055(3) 0.046(2) -0.023(2) 0.0141(19) -0.024(2)
C23 0.0312(19) 0.0296(19) 0.036(2) -0.0176(16) -0.0007(16) -0.0105(15)
C15 0.033(2) 0.0328(19) 0.0260(18) -0.0132(15) -0.0039(15) -0.0107(16)
C22 0.034(2) 0.0297(19) 0.0302(19) -0.0154(16) -0.0004(16) -0.0053(16)
C25 0.034(2) 0.0285(19) 0.046(2) -0.0226(18) -0.0050(17) -0.0038(16)
C16 0.0280(19) 0.038(2) 0.038(2) -0.0238(18) 0.0095(16) -0.0145(16)
C21 0.040(2) 0.036(2) 0.036(2) -0.0196(18) 0.0033(17) -0.0074(18)
C24 0.0260(19) 0.035(2) 0.043(2) -0.0221(18) -0.0018(16) -0.0060(16)
C14 0.034(2) 0.044(2) 0.037(2) -0.0175(18) -0.0012(17) -0.0161(18)
C4 0.031(2) 0.041(2) 0.0254(18) -0.0019(16) -0.0035(15) -0.0185(17)
C12 0.045(2) 0.049(3) 0.057(3) -0.032(2) -0.010(2) -0.017(2)
C11 0.035(2) 0.049(2) 0.045(2) -0.033(2) -0.0001(18) -0.0109(18)
C9 0.036(2) 0.045(2) 0.043(2) -0.0311(19) 0.0053(17) -0.0181(18)
C18 0.040(2) 0.046(2) 0.041(2) -0.0212(19) 0.0019(18) -0.0207(19)
C13 0.038(2) 0.050(3) 0.047(2) -0.022(2) -0.0048(19) -0.022(2)
C20 0.036(2) 0.048(3) 0.042(2) -0.022(2) 0.0105(19) -0.0088(19)

loop_
_atom_type_symbol
_atom_type_description
_atom_type_scat_dispersion_real
_atom_type_scat_dispersion_imag
_atom_type_scat_source
C C 0.0033 0.0016 'International Tables Vol C Tables 4.2.6.8 and 6.1.1.4'
H H 0.0000 0.0000 'International Tables Vol C Tables 4.2.6.8 and 6.1.1.4'
Cd Cd -0.8075 1.2024 'International Tables Vol C Tables 4.2.6.8 and 6.1.1.4'
N N 0.0061 0.0033 'International Tables Vol C Tables 4.2.6.8 and 6.1.1.4'
O O 0.0106 0.0060 'International Tables Vol C Tables 4.2.6.8 and 6.1.1.4'

loop_
_geom_angle_atom_site_label_1
_geom_angle_atom_site_label_2
_geom_angle_atom_site_label_3
_geom_angle
_geom_angle_site_symmetry_1
_geom_angle_site_symmetry_3
C26 C27 C28 120.6(3) . .
C26 C27 N2 121.0(3) . 2_765
C28 C27 N2 118.3(3) . 2_765
O4 Cd1 O3 126.01(10) 1_455 2_765
O4 Cd1 N1 102.12(10) 1_455 .
O3 Cd1 N1 87.40(12) 2_765 .
O4 Cd1 N4 90.72(11) 1_455 .
O3 Cd1 N4 83.47(12) 2_765 .
N1 Cd1 N4 167.02(11) . .
O4 Cd1 O2 146.08(10) 1_455 .
O3 Cd1 O2 87.09(10) 2_765 .
N1 Cd1 O2 84.81(10) . .
N4 Cd1 O2 85.53(10) . .
O4 Cd1 O1 92.18(9) 1_455 .
O3 Cd1 O1 141.43(10) 2_765 .
N1 Cd1 O1 89.64(10) . .
N4 Cd1 O1 91.75(11) . .
O2 Cd1 O1 54.35(9) . .
C1 O2 Cd1 91.4(2) . .
C8 O4 Cd1 113.9(2) . 1_655
C1 O1 Cd1 90.9(2) . .
C9 N1 C15 103.7(3) . .
C9 N1 Cd1 119.9(2) . .
C15 N1 Cd1 136.4(2) . .
O3 C8 O4 123.5(3) . .
O3 C8 C6 120.0(3) . .
O4 C8 C6 116.5(3) . .
C2 C3 C4 120.8(3) . .
C2 C3 H3 119.6 . .
C4 C3 H3 119.6 . .
C2 C7 C6 120.0(3) . .
C2 C7 H7 120.0 . .
C6 C7 H7 120.0 . .
O2 C1 O1 123.3(3) . .
O2 C1 C2 118.3(3) . .
O1 C1 C2 118.3(3) . .
C3 C2 C7 119.6(3) . .
C3 C2 C1 119.8(3) . .
C7 C2 C1 120.6(3) . .
C9 N2 C10 105.7(3) . .
C9 N2 C27 124.5(3) . 2_765
C10 N2 C27 129.5(3) . 2_765
C16 N4 C17 105.4(3) . .
C16 N4 Cd1 113.7(2) . .
C17 N4 Cd1 139.6(3) . .
C5 C6 C7 119.4(3) . .
C5 C6 C8 120.0(3) . .
C7 C6 C8 120.6(3) . .
C6 C5 C4 120.7(3) . .
C6 C5 H5 119.7 . .
C4 C5 H5 119.7 . .
C16 N3 C22 106.0(3) . .
C16 N3 C23 123.1(3) . .
C22 N3 C23 130.7(3) . .
N2 C10 C15 106.6(3) . .
N2 C10 C11 133.5(3) . .
C15 C10 C11 119.8(3) . .
C27 C26 C25 119.0(3) . .
C27 C26 H26 120.5 . .
C25 C26 H26 120.5 . .
N4 C17 C18 129.3(4) . .
N4 C17 C22 110.1(3) . .
C18 C17 C22 120.5(3) . .
C23 C28 C27 119.1(3) . .
C23 C28 H28 120.4 . .
C27 C28 H28 120.4 . .
C8 O3 Cd1 168.7(3) . 2_765
C18 C19 C20 120.6(4) . .
C18 C19 H19 119.7 . .
C20 C19 H19 119.7 . .
C24 C23 C28 120.5(3) . .
C24 C23 N3 121.1(3) . .
C28 C23 N3 118.3(3) . .
C14 C15 C10 122.4(3) . .
C14 C15 N1 128.5(3) . .
C10 C15 N1 109.1(3) . .
C21 C22 C17 121.8(4) . .
C21 C22 N3 132.7(4) . .
C17 C22 N3 105.4(3) . .
C24 C25 C26 121.4(3) . .
C24 C25 H25 119.3 . .
C26 C25 H25 119.3 . .
N4 C16 N3 113.0(3) . .
N4 C16 H16 123.5 . .
N3 C16 H16 123.5 . .
C20 C21 C22 115.8(4) . .
C20 C21 H21 122.1 . .
C22 C21 H21 122.1 . .
C23 C24 C25 119.0(4) . .
C23 C24 H24 120.5 . .
C25 C24 H24 120.5 . .
C13 C14 C15 116.6(4) . .
C13 C14 H14 121.7 . .
C15 C14 H14 121.7 . .
C3 C4 C5 119.5(3) . .
C3 C4 H4 120.3 . .
C5 C4 H4 120.3 . .
C11 C12 C13 122.2(4) . .
C11 C12 H12 118.9 . .
C13 C12 H12 118.9 . .
C12 C11 C10 117.1(4) . .
C12 C11 H11 121.4 . .
C10 C11 H11 121.4 . .
N1 C9 N2 114.8(3) . .
N1 C9 H9 122.6 . .
N2 C9 H9 122.6 . .
C19 C18 C17 118.2(4) . .
C19 C18 H18 120.9 . .
C17 C18 H18 120.9 . .
C14 C13 C12 121.8(4) . .
C14 C13 H13 119.1 . .
C12 C13 H13 119.1 . .
C21 C20 C19 123.0(4) . .
C21 C20 H20 118.5 . .
C19 C20 H20 118.5 . .

loop_
_geom_bond_atom_site_label_1
_geom_bond_atom_site_label_2
_geom_bond_distance
_geom_bond_site_symmetry_2
C27 C26 1.379(5) .
C27 C28 1.392(5) .
C27 N2 1.438(5) 2_765
Cd1 O4 2.212(2) 1_455
Cd1 O3 2.302(3) 2_765
Cd1 N1 2.304(3) .
Cd1 N4 2.338(3) .
Cd1 O2 2.415(2) .
Cd1 O1 2.424(3) .
O2 C1 1.253(5) .
O4 C8 1.264(4) .
O4 Cd1 2.212(2) 1_655
O1 C1 1.257(4) .
N1 C9 1.314(5) .
N1 C15 1.413(5) .
C8 O3 1.233(5) .
C8 C6 1.507(5) .
C3 C2 1.388(5) .
C3 C4 1.383(5) .
C3 H3 0.9300 .
C7 C2 1.393(5) .
C7 C6 1.397(5) .
C7 H7 0.9300 .
C1 C2 1.513(5) .
N2 C9 1.364(5) .
N2 C10 1.375(5) .
N2 C27 1.438(5) 2_765
N4 C16 1.331(5) .
N4 C17 1.374(5) .
C6 C5 1.390(5) .
C5 C4 1.387(5) .
C5 H5 0.9300 .
N3 C16 1.366(5) .
N3 C22 1.403(5) .
N3 C23 1.430(5) .
C10 C15 1.400(5) .
C10 C11 1.413(5) .
C26 C25 1.386(5) .
C26 H26 0.9300 .
C17 C18 1.388(6) .
C17 C22 1.404(5) .
C28 C23 1.391(5) .
C28 H28 0.9300 .
O3 Cd1 2.302(3) 2_765
C19 C18 1.364(6) .
C19 C20 1.399(7) .
C19 H19 0.9300 .
C23 C24 1.385(5) .
C15 C14 1.385(5) .
C22 C21 1.391(5) .
C25 C24 1.378(5) .
C25 H25 0.9300 .
C16 H16 0.9300 .
C21 C20 1.379(6) .
C21 H21 0.9300 .
C24 H24 0.9300 .
C14 C13 1.382(6) .
C14 H14 0.9300 .
C4 H4 0.9300 .
C12 C11 1.371(6) .
C12 C13 1.387(6) .
C12 H12 0.9300 .
C11 H11 0.9300 .
C9 H9 0.9300 .
C18 H18 0.9300 .
C13 H13 0.9300 .
C20 H20 0.9300 .

loop_
_geom_torsion_atom_site_label_1
_geom_torsion_atom_site_label_2
_geom_torsion_atom_site_label_3
_geom_torsion_atom_site_label_4
_geom_torsion
_geom_torsion_site_symmetry_1
_geom_torsion_site_symmetry_4
O4 Cd1 O2 C1 9.0(3) 1_455 .
O3 Cd1 O2 C1 177.3(2) 2_765 .
N1 Cd1 O2 C1 -95.0(2) . .
N4 Cd1 O2 C1 93.6(2) . .
O1 Cd1 O2 C1 -1.73(19) . .
O4 Cd1 O1 C1 -172.3(2) 1_455 .
O3 Cd1 O1 C1 0.2(3) 2_765 .
N1 Cd1 O1 C1 85.6(2) . .
N4 Cd1 O1 C1 -81.5(2) . .
O2 Cd1 O1 C1 1.73(19) . .
O4 Cd1 N1 C9 -158.8(3) 1_455 .
O3 Cd1 N1 C9 74.9(3) 2_765 .
N4 Cd1 N1 C9 29.6(7) . .
O2 Cd1 N1 C9 -12.4(3) . .
O1 Cd1 N1 C9 -66.6(3) . .
O4 Cd1 N1 C15 23.2(4) 1_455 .
O3 Cd1 N1 C15 -103.1(4) 2_765 .
N4 Cd1 N1 C15 -148.4(4) . .
O2 Cd1 N1 C15 169.6(4) . .
O1 Cd1 N1 C15 115.4(3) . .
Cd1 O4 C8 O3 4.8(5) 1_655 .
Cd1 O4 C8 C6 -175.8(2) 1_655 .
Cd1 O2 C1 O1 3.3(4) . .
Cd1 O2 C1 C2 -176.5(3) . .
Cd1 O1 C1 O2 -3.2(4) . .
Cd1 O1 C1 C2 176.5(3) . .
C4 C3 C2 C7 0.7(6) . .
C4 C3 C2 C1 179.8(3) . .
C6 C7 C2 C3 0.5(5) . .
C6 C7 C2 C1 -178.5(3) . .
O2 C1 C2 C3 169.6(3) . .
O1 C1 C2 C3 -10.2(5) . .
O2 C1 C2 C7 -11.4(5) . .
O1 C1 C2 C7 168.8(3) . .
O4 Cd1 N4 C16 167.2(3) 1_455 .
O3 Cd1 N4 C16 -66.7(3) 2_765 .
N1 Cd1 N4 C16 -21.0(6) . .
O2 Cd1 N4 C16 20.9(3) . .
O1 Cd1 N4 C16 74.9(3) . .
O4 Cd1 N4 C17 2.3(4) 1_455 .
O3 Cd1 N4 C17 128.5(4) 2_765 .
N1 Cd1 N4 C17 174.1(4) . .
O2 Cd1 N4 C17 -143.9(4) . .
O1 Cd1 N4 C17 -89.9(4) . .
C2 C7 C6 C5 -1.3(5) . .
C2 C7 C6 C8 177.7(3) . .
O3 C8 C6 C5 -177.6(4) . .
O4 C8 C6 C5 3.0(5) . .
O3 C8 C6 C7 3.4(5) . .
O4 C8 C6 C7 -176.0(3) . .
C7 C6 C5 C4 0.8(6) . .
C8 C6 C5 C4 -178.2(3) . .
C9 N2 C10 C15 0.5(4) . .
C27 N2 C10 C15 174.1(4) 2_765 .
C9 N2 C10 C11 177.8(4) . .
C27 N2 C10 C11 -8.6(7) 2_765 .
C28 C27 C26 C25 -0.1(6) . .
N2 C27 C26 C25 177.0(4) 2_765 .
C16 N4 C17 C18 178.7(4) . .
Cd1 N4 C17 C18 -15.7(7) . .
C16 N4 C17 C22 -1.5(4) . .
Cd1 N4 C17 C22 164.1(3) . .
C26 C27 C28 C23 4.7(6) . .
N2 C27 C28 C23 -172.5(3) 2_765 .
O4 C8 O3 Cd1 -73.2(15) . 2_765
C6 C8 O3 Cd1 107.4(13) . 2_765
C27 C28 C23 C24 -5.7(6) . .
C27 C28 C23 N3 171.3(3) . .
C16 N3 C23 C24 147.2(4) . .
C22 N3 C23 C24 -27.7(6) . .
C16 N3 C23 C28 -29.7(6) . .
C22 N3 C23 C28 155.3(4) . .
N2 C10 C15 C14 -179.9(4) . .
C11 C10 C15 C14 2.4(6) . .
N2 C10 C15 N1 -0.6(4) . .
C11 C10 C15 N1 -178.3(3) . .
C9 N1 C15 C14 179.7(4) . .
Cd1 N1 C15 C14 -2.0(6) . .
C9 N1 C15 C10 0.4(4) . .
Cd1 N1 C15 C10 178.7(3) . .
N4 C17 C22 C21 -176.8(4) . .
C18 C17 C22 C21 3.0(6) . .
N4 C17 C22 N3 0.8(4) . .
C18 C17 C22 N3 -179.4(4) . .
C16 N3 C22 C21 177.5(4) . .
C23 N3 C22 C21 -6.9(7) . .
C16 N3 C22 C17 0.3(4) . .
C23 N3 C22 C17 175.9(4) . .
C27 C26 C25 C24 -3.6(6) . .
C17 N4 C16 N3 1.8(5) . .
Cd1 N4 C16 N3 -168.1(3) . .
C22 N3 C16 N4 -1.3(5) . .
C23 N3 C16 N4 -177.3(3) . .
C17 C22 C21 C20 -3.2(6) . .
N3 C22 C21 C20 -180.0(4) . .
C28 C23 C24 C25 2.1(6) . .
N3 C23 C24 C25 -174.8(4) . .
C26 C25 C24 C23 2.6(6) . .
C10 C15 C14 C13 -1.0(6) . .
N1 C15 C14 C13 179.8(4) . .
C2 C3 C4 C5 -1.3(6) . .
C6 C5 C4 C3 0.5(6) . .
C13 C12 C11 C10 0.3(7) . .
N2 C10 C11 C12 -178.9(4) . .
C15 C10 C11 C12 -1.9(6) . .
C15 N1 C9 N2 -0.1(5) . .
Cd1 N1 C9 N2 -178.7(3) . .
C10 N2 C9 N1 -0.3(5) . .
C27 N2 C9 N1 -174.3(3) 2_765 .
C20 C19 C18 C17 -1.3(7) . .
N4 C17 C18 C19 179.1(4) . .
C22 C17 C18 C19 -0.7(6) . .
C15 C14 C13 C12 -0.6(7) . .
C11 C12 C13 C14 1.0(7) . .
C22 C21 C20 C19 1.2(7) . .
C18 C19 C20 C21 1.1(7) . .
